data_1569783
loop_
_publ_author_name
'Lozin&#x161;ek, Matic'
'Belak Vivod, Matic'
'Dragomir, Mirela'

_publ_section_title
;
 Crystal structure reinvestigation of silver(I) fluoride, AgF.
;
_journal_coeditor_code WM4179
_journal_issue 'Pt 1'
_journal_name_full IUCrData
_journal_page_first x230018
_journal_paper_doi 10.1107/S2414314623000184
_journal_volume 8
_journal_year 2023
_chemical_formula_iupac 'Ag F'
_chemical_formula_moiety 'Ag F'
_chemical_formula_sum 'Ag F'
_chemical_formula_weight 126.87
_chemical_name_systematic
;
Silver(I) fluoride
;
_space_group_crystal_system cubic
_space_group_IT_number 225
_space_group_name_Hall '-F 4 2 3'
_space_group_name_H-M_alt 'F m -3 m'
_atom_sites_solution_primary iterative
_cell_angle_alpha 90
_cell_angle_beta 90
_cell_angle_gamma 90
_cell_formula_units_Z 4
_cell_length_a 4.92171(14)
_cell_length_b 4.92171(14)
_cell_length_c 4.92171(14)
_cell_measurement_reflns_used 689
_cell_measurement_temperature 100.00(10)
_cell_measurement_theta_max 31.2210
_cell_measurement_theta_min 5.6500
_cell_volume 119.220(6)
_computing_cell_refinement
;
CrysAlisPro (Rigaku OD, 2022)
;
_computing_data_collection
;
CrysAlisPro (Rigaku OD, 2022)
;
_computing_data_reduction
;
CrysAlisPro (Rigaku OD, 2022)
;
_computing_molecular_graphics
;
OLEX2 1.5 (Dolomanov et al., 2009), DIAMOND (Brandenburg, 2005)
;
_computing_publication_material
;
OLEX2 1.5 (Dolomanov et al., 2009), publCIF (Westrip, 2010)
;
_computing_structure_refinement
;
SHELXL 2019/2 (Sheldrick, 2015)
;
_computing_structure_solution
;
<i>olex2.solve</i> 1.5 (Dolomanov <i>et al.</i>,  2009)
;
_diffrn_ambient_temperature 100.00(10)
_diffrn_detector 'Hybrid Pixel Array Detector'
_diffrn_detector_area_resol_mean 13.3333
_diffrn_measured_fraction_theta_full 1.000
_diffrn_measured_fraction_theta_max 1.000
_diffrn_measurement_device 'four-circle diffractometer'
_diffrn_measurement_device_type 'XtaLAB Synergy-S, Dualflex, Eiger2 R CdTe 1M'
_diffrn_measurement_method '\w scans'
_diffrn_radiation_monochromator mirror
_diffrn_radiation_probe x-ray
_diffrn_radiation_type 'Ag K\a'
_diffrn_radiation_wavelength 0.56087
_diffrn_reflns_av_R_equivalents 0.0502
_diffrn_reflns_av_unetI/netI 0.0127
_diffrn_reflns_limit_h_max 8
_diffrn_reflns_limit_h_min -9
_diffrn_reflns_limit_k_max 8
_diffrn_reflns_limit_k_min -9
_diffrn_reflns_limit_l_max 8
_diffrn_reflns_limit_l_min -8
_diffrn_reflns_number 730
_diffrn_reflns_theta_full 19.665
_diffrn_reflns_theta_max 31.272
_diffrn_reflns_theta_min 5.664
_diffrn_source 'micro-focus sealed X-ray tube'
_exptl_absorpt_coefficient_mu 8.514
_exptl_absorpt_correction_T_max 1.00000
_exptl_absorpt_correction_T_min 0.72347
_exptl_absorpt_correction_type multi-scan
_exptl_absorpt_process_details
;
(CrysAlisPro; Rigaku OD, 2022)
;
_exptl_crystal_colour colourless
_exptl_crystal_density_diffrn 7.068
_exptl_crystal_description irregular
_exptl_crystal_F_000 224
_exptl_crystal_size_max 0.058
_exptl_crystal_size_mid 0.053
_exptl_crystal_size_min 0.053
_refine_diff_density_max 0.585
_refine_diff_density_min -0.554
_refine_ls_extinction_method none
_refine_ls_goodness_of_fit_ref 1.280
_refine_ls_hydrogen_treatment undef
_refine_ls_matrix_type full
_refine_ls_number_parameters 3
_refine_ls_number_reflns 37
_refine_ls_number_restraints 0
_refine_ls_restrained_S_all 1.280
_refine_ls_R_factor_all 0.0108
_refine_ls_R_factor_gt 0.0108
_refine_ls_shift/su_max 0.000
_refine_ls_shift/su_mean 0.000
_refine_ls_structure_factor_coef Fsqd
_refine_ls_weighting_details 'w=1/[\s^2^(Fo^2^)+0.2914P] where P=(Fo^2^+2Fc^2^)/3'
_refine_ls_weighting_scheme calc
_refine_ls_wR_factor_gt 0.0203
_refine_ls_wR_factor_ref 0.0203
_reflns_number_gt 37
_reflns_number_total 37
_reflns_threshold_expression 'I > 2\s(I)'
_cod_data_source_file wm4179.cif
_cod_data_source_block I
_cod_original_cell_volume 119.220(10)
_cod_database_code 1569783
_shelx_space_group_comment
;
The symmetry employed for this shelxl refinement is uniquely defined
by the following loop, which should always be used as a source of
symmetry information in preference to the above space-group names.
They are only intended as comments.
;

loop_
_space_group_symop_operation_xyz
'x, y, z'
'-y, x, z'
'-x, -y, z'
'y, -x, z'
'x, -z, y'
'x, -y, -z'
'x, z, -y'
'z, y, -x'
'-x, y, -z'
'-z, y, x'
'z, x, y'
'y, z, x'
'-y, -z, x'
'z, -x, -y'
'-y, z, -x'
'-z, -x, y'
'-z, x, -y'
'y, -z, -x'
'y, x, -z'
'-y, -x, -z'
'-x, z, y'
'-x, -z, -y'
'z, -y, x'
'-z, -y, -x'
'x, y+1/2, z+1/2'
'-y, x+1/2, z+1/2'
'-x, -y+1/2, z+1/2'
'y, -x+1/2, z+1/2'
'x, -z+1/2, y+1/2'
'x, -y+1/2, -z+1/2'
'x, z+1/2, -y+1/2'
'z, y+1/2, -x+1/2'
'-x, y+1/2, -z+1/2'
'-z, y+1/2, x+1/2'
'z, x+1/2, y+1/2'
'y, z+1/2, x+1/2'
'-y, -z+1/2, x+1/2'
'z, -x+1/2, -y+1/2'
'-y, z+1/2, -x+1/2'
'-z, -x+1/2, y+1/2'
'-z, x+1/2, -y+1/2'
'y, -z+1/2, -x+1/2'
'y, x+1/2, -z+1/2'
'-y, -x+1/2, -z+1/2'
'-x, z+1/2, y+1/2'
'-x, -z+1/2, -y+1/2'
'z, -y+1/2, x+1/2'
'-z, -y+1/2, -x+1/2'
'x+1/2, y, z+1/2'
'-y+1/2, x, z+1/2'
'-x+1/2, -y, z+1/2'
'y+1/2, -x, z+1/2'
'x+1/2, -z, y+1/2'
'x+1/2, -y, -z+1/2'
'x+1/2, z, -y+1/2'
'z+1/2, y, -x+1/2'
'-x+1/2, y, -z+1/2'
'-z+1/2, y, x+1/2'
'z+1/2, x, y+1/2'
'y+1/2, z, x+1/2'
'-y+1/2, -z, x+1/2'
'z+1/2, -x, -y+1/2'
'-y+1/2, z, -x+1/2'
'-z+1/2, -x, y+1/2'
'-z+1/2, x, -y+1/2'
'y+1/2, -z, -x+1/2'
'y+1/2, x, -z+1/2'
'-y+1/2, -x, -z+1/2'
'-x+1/2, z, y+1/2'
'-x+1/2, -z, -y+1/2'
'z+1/2, -y, x+1/2'
'-z+1/2, -y, -x+1/2'
'x+1/2, y+1/2, z'
'-y+1/2, x+1/2, z'
'-x+1/2, -y+1/2, z'
'y+1/2, -x+1/2, z'
'x+1/2, -z+1/2, y'
'x+1/2, -y+1/2, -z'
'x+1/2, z+1/2, -y'
'z+1/2, y+1/2, -x'
'-x+1/2, y+1/2, -z'
'-z+1/2, y+1/2, x'
'z+1/2, x+1/2, y'
'y+1/2, z+1/2, x'
'-y+1/2, -z+1/2, x'
'z+1/2, -x+1/2, -y'
'-y+1/2, z+1/2, -x'
'-z+1/2, -x+1/2, y'
'-z+1/2, x+1/2, -y'
'y+1/2, -z+1/2, -x'
'y+1/2, x+1/2, -z'
'-y+1/2, -x+1/2, -z'
'-x+1/2, z+1/2, y'
'-x+1/2, -z+1/2, -y'
'z+1/2, -y+1/2, x'
'-z+1/2, -y+1/2, -x'
'-x, -y, -z'
'y, -x, -z'
'x, y, -z'
'-y, x, -z'
'-x, z, -y'
'-x, y, z'
'-x, -z, y'
'-z, -y, x'
'x, -y, z'
'z, -y, -x'
'-z, -x, -y'
'-y, -z, -x'
'y, z, -x'
'-z, x, y'
'y, -z, x'
'z, x, -y'
'z, -x, y'
'-y, z, x'
'-y, -x, z'
'y, x, z'
'x, -z, -y'
'x, z, y'
'-z, y, -x'
'z, y, x'
'-x, -y+1/2, -z+1/2'
'y, -x+1/2, -z+1/2'
'x, y+1/2, -z+1/2'
'-y, x+1/2, -z+1/2'
'-x, z+1/2, -y+1/2'
'-x, y+1/2, z+1/2'
'-x, -z+1/2, y+1/2'
'-z, -y+1/2, x+1/2'
'x, -y+1/2, z+1/2'
'z, -y+1/2, -x+1/2'
'-z, -x+1/2, -y+1/2'
'-y, -z+1/2, -x+1/2'
'y, z+1/2, -x+1/2'
'-z, x+1/2, y+1/2'
'y, -z+1/2, x+1/2'
'z, x+1/2, -y+1/2'
'z, -x+1/2, y+1/2'
'-y, z+1/2, x+1/2'
'-y, -x+1/2, z+1/2'
'y, x+1/2, z+1/2'
'x, -z+1/2, -y+1/2'
'x, z+1/2, y+1/2'
'-z, y+1/2, -x+1/2'
'z, y+1/2, x+1/2'
'-x+1/2, -y, -z+1/2'
'y+1/2, -x, -z+1/2'
'x+1/2, y, -z+1/2'
'-y+1/2, x, -z+1/2'
'-x+1/2, z, -y+1/2'
'-x+1/2, y, z+1/2'
'-x+1/2, -z, y+1/2'
'-z+1/2, -y, x+1/2'
'x+1/2, -y, z+1/2'
'z+1/2, -y, -x+1/2'
'-z+1/2, -x, -y+1/2'
'-y+1/2, -z, -x+1/2'
'y+1/2, z, -x+1/2'
'-z+1/2, x, y+1/2'
'y+1/2, -z, x+1/2'
'z+1/2, x, -y+1/2'
'z+1/2, -x, y+1/2'
'-y+1/2, z, x+1/2'
'-y+1/2, -x, z+1/2'
'y+1/2, x, z+1/2'
'x+1/2, -z, -y+1/2'
'x+1/2, z, y+1/2'
'-z+1/2, y, -x+1/2'
'z+1/2, y, x+1/2'
'-x+1/2, -y+1/2, -z'
'y+1/2, -x+1/2, -z'
'x+1/2, y+1/2, -z'
'-y+1/2, x+1/2, -z'
'-x+1/2, z+1/2, -y'
'-x+1/2, y+1/2, z'
'-x+1/2, -z+1/2, y'
'-z+1/2, -y+1/2, x'
'x+1/2, -y+1/2, z'
'z+1/2, -y+1/2, -x'
'-z+1/2, -x+1/2, -y'
'-y+1/2, -z+1/2, -x'
'y+1/2, z+1/2, -x'
'-z+1/2, x+1/2, y'
'y+1/2, -z+1/2, x'
'z+1/2, x+1/2, -y'
'z+1/2, -x+1/2, y'
'-y+1/2, z+1/2, x'
'-y+1/2, -x+1/2, z'
'y+1/2, x+1/2, z'
'x+1/2, -z+1/2, -y'
'x+1/2, z+1/2, y'
'-z+1/2, y+1/2, -x'
'z+1/2, y+1/2, x'

loop_
_atom_site_type_symbol
_atom_site_label
_atom_site_fract_x
_atom_site_fract_y
_atom_site_fract_z
_atom_site_U_iso_or_equiv
_atom_site_adp_type
_atom_site_calc_flag
_atom_site_occupancy
_atom_site_disorder_assembly
_atom_site_disorder_group
Ag Ag1 0.000000 0.000000 0.000000 0.01650(12) Uani d 1 . .
F F1 0.500000 0.000000 0.000000 0.0199(8) Uani d 1 . .

loop_
_atom_site_aniso_label
_atom_site_aniso_U_11
_atom_site_aniso_U_22
_atom_site_aniso_U_33
_atom_site_aniso_U_12
_atom_site_aniso_U_13
_atom_site_aniso_U_23
Ag1 0.01650(12) 0.01650(12) 0.01650(12) 0.000 0.000 0.000
F1 0.0199(8) 0.0199(8) 0.0199(8) 0.000 0.000 0.000

loop_
_atom_type_symbol
_atom_type_description
_atom_type_scat_dispersion_real
_atom_type_scat_dispersion_imag
_atom_type_scat_source
Ag Ag -1.6473 0.7167 'International Tables Vol C Tables 4.2.6.8 and 6.1.1.4'
F F 0.0096 0.0061 'International Tables Vol C Tables 4.2.6.8 and 6.1.1.4'

loop_
_exptl_crystal_face_index_h
_exptl_crystal_face_index_k
_exptl_crystal_face_index_l
_exptl_crystal_face_perp_dist
0 0 1 0.0325
0 0 -1 0.0204
-1 1 1 0.0208
1 1 -1 0.0235
0 -1 0 0.0355
-1 -1 0 0.0297
0 1 -1 0.0263
-1 0 0 0.0250
-1 1 0 0.0225
-1 -1 1 0.0308
1 -1 0 0.0365
1 0 0 0.0325
0 -1 1 0.0384
0 1 1 0.0243
0 1 0 0.0178
1 0 -1 0.0290
1 -1 -1 0.0323
1 0 1 0.0288
-1 -1 -1 0.0292

loop_
_geom_angle_atom_site_label_1
_geom_angle_atom_site_label_2
_geom_angle_atom_site_label_3
_geom_angle_site_symmetry_1
_geom_angle_site_symmetry_3
_geom_angle
_geom_angle_publ_flag
F1 Ag1 F1 73_455 . 90.0 ?
F1 Ag1 F1 49_454 49_455 180.0 ?
F1 Ag1 F1 49_454 73_445 90.0 ?
F1 Ag1 F1 1_455 49_455 90.0 ?
F1 Ag1 F1 . 73_445 90.0 ?
F1 Ag1 F1 1_455 73_445 90.0 ?
F1 Ag1 F1 73_455 49_454 90.0 ?
F1 Ag1 F1 73_455 1_455 90.0 ?
F1 Ag1 F1 . 49_454 90.0 ?
F1 Ag1 F1 73_455 73_445 180.0 ?
F1 Ag1 F1 1_455 49_454 90.0 ?
F1 Ag1 F1 . 1_455 180.0 ?
F1 Ag1 F1 73_455 49_455 90.0 ?
F1 Ag1 F1 . 49_455 90.0 ?
F1 Ag1 F1 49_455 73_445 90.0 ?
Ag1 F1 Ag1 73 . 90.0 ?
Ag1 F1 Ag1 49_554 49 180.0 ?
Ag1 F1 Ag1 49_554 73_545 90.0 ?
Ag1 F1 Ag1 1_655 49 90.0 ?
Ag1 F1 Ag1 . 73_545 90.0 ?
Ag1 F1 Ag1 1_655 73_545 90.0 ?
Ag1 F1 Ag1 . 49 90.0 ?
Ag1 F1 Ag1 73 1_655 90.0 ?
Ag1 F1 Ag1 . 49_554 90.0 ?
Ag1 F1 Ag1 73 73_545 180.0 ?
Ag1 F1 Ag1 1_655 49_554 90.0 ?
Ag1 F1 Ag1 . 1_655 180.0 ?
Ag1 F1 Ag1 73 49 90.0 ?
Ag1 F1 Ag1 49 73_545 90.0 ?
Ag1 F1 Ag1 73 49_554 90.0 ?

loop_
_geom_bond_atom_site_label_1
_geom_bond_atom_site_label_2
_geom_bond_site_symmetry_2
_geom_bond_distance
_geom_bond_publ_flag
Ag1 F1 73_455 2.46085(7) ?
Ag1 F1 73_445 2.46085(7) ?
Ag1 F1 . 2.46085(7) ?
Ag1 F1 49_455 2.46085(7) ?
Ag1 F1 1_455 2.46085(7) ?
Ag1 F1 49_454 2.46085(7) ?
